data_4343983
loop_
_publ_author_name
'Stylianou, Marios'
'Drouza, Chryssoula'
'Giapintzakis, John'
'Athanasopoulos, Georgios I.'
'Keramidas, Anastasios D.'

_publ_section_title
;
 Aerial Oxidation of a V(IV)-Iminopyridine Hydroquinonate Complex: A Trap
 for the V(IV)-Semiquinonate Radical Intermediate.
;
_journal_issue 15
_journal_name_full 'Inorganic chemistry'
_journal_page_first 7218
_journal_page_last 7229
_journal_paper_doi 10.1021/acs.inorgchem.5b00571
_journal_volume 54
_journal_year 2015
_chemical_formula_sum 'C32 H45.62 Cl2 N6 O12.31 V2'
_chemical_formula_weight 884.12
_chemical_name_systematic
;
 ?
;
_space_group_crystal_system trigonal
_space_group_IT_number 148
_space_group_name_Hall '-R 3'
_space_group_name_H-M_alt 'R -3 :H'
_symmetry_space_group_name_Hall '-R 3'
_symmetry_space_group_name_H-M 'R -3 :H'
_atom_sites_solution_hydrogens geom
_audit_creation_method SHELXL-2014
_cell_angle_alpha 90
_cell_angle_beta 90
_cell_angle_gamma 120
_cell_formula_units_Z 9
_cell_length_a 24.9734(4)
_cell_length_b 24.9734(4)
_cell_length_c 17.3106(5)
_cell_measurement_temperature 89(2)
_cell_volume 9349.7(3)
_computing_structure_refinement 'SHELXL-2014 (Sheldrick, 2014)'
_diffrn_ambient_temperature 89(2)
_diffrn_detector_area_resol_mean 16.0288
_diffrn_measured_fraction_theta_full 0.985
_diffrn_measured_fraction_theta_max 0.911
_diffrn_measurement_device_type 'KM4 XCALIBUR2'
_diffrn_radiation_type MoK\a
_diffrn_radiation_wavelength 0.71073
_diffrn_reflns_av_R_equivalents 0.0361
_diffrn_reflns_av_unetI/netI 0.0366
_diffrn_reflns_laue_measured_fraction_full 0.985
_diffrn_reflns_laue_measured_fraction_max 0.911
_diffrn_reflns_limit_h_max 35
_diffrn_reflns_limit_h_min -35
_diffrn_reflns_limit_k_max 36
_diffrn_reflns_limit_k_min -35
_diffrn_reflns_limit_l_max 22
_diffrn_reflns_limit_l_min -24
_diffrn_reflns_number 45044
_diffrn_reflns_point_group_measured_fraction_full 0.985
_diffrn_reflns_point_group_measured_fraction_max 0.911
_diffrn_reflns_theta_full 25.242
_diffrn_reflns_theta_max 31.097
_diffrn_reflns_theta_min 3.263
_diffrn_source 'fine-focus sealed tube'
_exptl_absorpt_coefficient_mu 0.642
_exptl_absorpt_correction_T_max 0.939
_exptl_absorpt_correction_T_min 0.853
_exptl_absorpt_correction_type analytical
_exptl_crystal_colour blue
_exptl_crystal_density_diffrn 1.413
_exptl_crystal_description rod
_exptl_crystal_F_000 4102
_exptl_crystal_size_max 0.4006
_exptl_crystal_size_mid 0.2199
_exptl_crystal_size_min 0.1011
_refine_diff_density_max 1.318
_refine_diff_density_min -0.496
_refine_diff_density_rms 0.108
_refine_ls_extinction_method none
_refine_ls_goodness_of_fit_ref 0.999
_refine_ls_hydrogen_treatment constr
_refine_ls_matrix_type full
_refine_ls_number_parameters 260
_refine_ls_number_reflns 6085
_refine_ls_number_restraints 0
_refine_ls_restrained_S_all 0.999
_refine_ls_R_factor_all 0.0805
_refine_ls_R_factor_gt 0.0542
_refine_ls_shift/su_max 0.001
_refine_ls_shift/su_mean 0.000
_refine_ls_structure_factor_coef Fsqd
_refine_ls_weighting_details 'w=1/[\s^2^(Fo^2^)+(0.1197P)^2^] where P=(Fo^2^+2Fc^2^)/3'
_refine_ls_weighting_scheme calc
_refine_ls_wR_factor_gt 0.1565
_refine_ls_wR_factor_ref 0.1697
_reflns_Friedel_coverage 0.000
_reflns_number_gt 4200
_reflns_number_total 6085
_reflns_threshold_expression 'I > 2\s(I)'
_cod_data_source_file ic5b00571_si_004.cif
_cod_data_source_block shelx
_cod_depositor_comments 'Adding full bibliography for 4343981--4343988.cif.'
_cod_original_cell_volume 9349.7(4)
_cod_database_code 4343983
_shelx_space_group_comment
;
The symmetry employed for this shelxl refinement is uniquely defined
by the following loop, which should always be used as a source of
symmetry information in preference to the above space-group names.
They are only intended as comments.
;
_shelxl_version_number 2014-3

loop_
_space_group_symop_operation_xyz
'x, y, z'
'-y, x-y, z'
'-x+y, -x, z'
'x+2/3, y+1/3, z+1/3'
'-y+2/3, x-y+1/3, z+1/3'
'-x+y+2/3, -x+1/3, z+1/3'
'x+1/3, y+2/3, z+2/3'
'-y+1/3, x-y+2/3, z+2/3'
'-x+y+1/3, -x+2/3, z+2/3'
'-x, -y, -z'
'y, -x+y, -z'
'x-y, x, -z'
'-x+2/3, -y+1/3, -z+1/3'
'y+2/3, -x+y+1/3, -z+1/3'
'x-y+2/3, x+1/3, -z+1/3'
'-x+1/3, -y+2/3, -z+2/3'
'y+1/3, -x+y+2/3, -z+2/3'
'x-y+1/3, x+2/3, -z+2/3'

loop_
_atom_site_label
_atom_site_type_symbol
_atom_site_fract_x
_atom_site_fract_y
_atom_site_fract_z
_atom_site_U_iso_or_equiv
_atom_site_adp_type
_atom_site_occupancy
_atom_site_site_symmetry_order
_atom_site_calc_flag
_atom_site_refinement_flags_posn
_atom_site_refinement_flags_adp
_atom_site_refinement_flags_occupancy
_atom_site_disorder_assembly
_atom_site_disorder_group
V1 V 0.73134(2) 0.02772(2) 0.34826(2) 0.02342(13) Uani 1 1 d . . . . .
Cl1 Cl 0.68759(2) 0.04167(3) 0.23698(4) 0.02920(15) Uani 1 1 d . . . . .
O2 O 0.71029(7) 0.06097(7) 0.41089(11) 0.0294(4) Uani 1 1 d . . . . .
O1 O 0.67048(7) -0.05791(6) 0.35717(10) 0.0235(3) Uani 1 1 d . . . . .
N1 N 0.78774(8) -0.00283(8) 0.27357(12) 0.0231(4) Uani 1 1 d . . . . .
N2 N 0.78169(8) 0.00627(8) 0.43015(12) 0.0259(4) Uani 1 1 d . . . . .
N3 N 0.81327(9) 0.10919(8) 0.31782(13) 0.0285(4) Uani 1 1 d . . . . .
C2 C 0.62781(9) -0.16259(9) 0.38845(13) 0.0216(4) Uani 1 1 d . . . . .
H2 H 0.6020 -0.1592 0.4244 0.026 Uiso 1 1 calc R U . . .
O1W O 0.99805(10) 0.11025(11) 0.2530(3) 0.0741(10) Uani 1 1 d . . . A 9
C3 C 0.70800(9) -0.11507(9) 0.28749(13) 0.0206(4) Uani 1 1 d . . . . .
C7 C 0.89540(11) 0.16186(11) 0.22670(17) 0.0345(6) Uani 1 1 d . . . . .
H7 H 0.9167 0.1607 0.1833 0.041 Uiso 1 1 calc R U . . .
C14 C 0.83936(13) -0.03229(13) 0.53564(17) 0.0393(6) Uani 1 1 d . . . . .
H14 H 0.8588 -0.0452 0.5707 0.047 Uiso 1 1 calc R U . . .
C1 C 0.66924(9) -0.10964(9) 0.34399(13) 0.0206(4) Uani 1 1 d . . . . .
C9 C 0.88207(12) 0.21782(11) 0.33044(19) 0.0396(6) Uani 1 1 d . . . . .
H9 H 0.8941 0.2544 0.3571 0.048 Uiso 1 1 calc R U . . .
C4 C 0.74635(10) -0.06201(9) 0.23337(13) 0.0233(4) Uani 1 1 d . . . . .
H4A H 0.7713 -0.0729 0.2013 0.028 Uiso 1 1 calc R U . . .
H4B H 0.7188 -0.0560 0.1996 0.028 Uiso 1 1 calc R U . . .
C6 C 0.84418(10) 0.10842(10) 0.25455(15) 0.0288(5) Uani 1 1 d . . . . .
C12 C 0.82054(10) -0.01298(10) 0.40572(15) 0.0275(5) Uani 1 1 d . . . . .
C15 C 0.80016(12) -0.01177(12) 0.56104(18) 0.0374(6) Uani 1 1 d . . . . .
H15 H 0.7931 -0.0102 0.6135 0.045 Uiso 1 1 calc R U . . .
C10 C 0.83186(11) 0.16274(11) 0.35511(17) 0.0342(6) Uani 1 1 d . . . . .
H10 H 0.8104 0.1629 0.3989 0.041 Uiso 1 1 calc R U . . .
C13 C 0.84920(12) -0.03328(12) 0.45660(17) 0.0353(6) Uani 1 1 d . . . . .
H13 H 0.8748 -0.0475 0.4382 0.042 Uiso 1 1 calc R U . . .
C11 C 0.83477(10) -0.00765(10) 0.32081(15) 0.0279(5) Uani 1 1 d . . . . .
H11A H 0.8749 0.0286 0.3119 0.034 Uiso 1 1 calc R U . . .
H11B H 0.8370 -0.0436 0.3043 0.034 Uiso 1 1 calc R U . . .
C5 C 0.81965(10) 0.04702(10) 0.21505(15) 0.0276(5) Uani 1 1 d . . . . .
H5A H 0.7909 0.0428 0.1746 0.033 Uiso 1 1 calc R U . . .
H5B H 0.8534 0.0440 0.1917 0.033 Uiso 1 1 calc R U . . .
O7 O 1.0000 0.0000 0.3475(3) 0.0887(16) Uani 1 3 d S T P B 1
C8 C 0.91374(12) 0.21728(11) 0.26602(18) 0.0377(6) Uani 1 1 d . . . . .
H8 H 0.9474 0.2538 0.2485 0.045 Uiso 1 1 calc R U . . .
C16 C 0.77160(11) 0.00637(11) 0.50656(16) 0.0322(5) Uani 1 1 d . . . . .
H16 H 0.7444 0.0191 0.5235 0.039 Uiso 1 1 calc R U . . .
O2W O 0.9827(2) 0.1716(2) -0.0224(4) 0.070(2) Uiso 0.632(14) 1 d . . P C 2
O2A O 0.9721(5) 0.1643(5) 0.0313(9) 0.104(5) Uiso 0.368(14) 1 d . . P C 2
O5W O 1.0614(4) 0.1768(5) 0.1048(5) 0.250(4) Uani 1 1 d . . . D 3
O6 O 0.0000 0.0000 0.5000 0.252(11) Uani 1 6 d S T P E 4
O1P O 0.9668(5) -0.0400(5) 0.3264(7) 0.026(4) Uiso 0.146(8) 1 d . . P F 5
O2P O 0.9902(6) 0.0902(7) 0.3045(8) 0.048(5) Uiso 0.180(12) 1 d . . P G 6
O3P O 0.9128(8) -0.0021(8) 0.1225(10) 0.102(8) Uiso 0.244(15) 1 d . . P H 7
O4P O 0.9081(9) 0.0867(9) 0.0708(12) 0.028(6) Uiso 0.087(8) 1 d . . P I 8

loop_
_atom_site_aniso_label
_atom_site_aniso_U_11
_atom_site_aniso_U_22
_atom_site_aniso_U_33
_atom_site_aniso_U_23
_atom_site_aniso_U_13
_atom_site_aniso_U_12
V1 0.01903(19) 0.01502(18) 0.0336(2) 0.00087(14) 0.00360(14) 0.00655(14)
Cl1 0.0235(3) 0.0253(3) 0.0355(3) 0.0038(2) 0.0029(2) 0.0098(2)
O2 0.0289(8) 0.0207(7) 0.0385(10) -0.0014(7) 0.0016(7) 0.0123(6)
O1 0.0197(7) 0.0154(6) 0.0330(9) 0.0007(6) 0.0043(6) 0.0070(5)
N1 0.0178(8) 0.0158(8) 0.0315(10) 0.0056(7) 0.0040(7) 0.0051(6)
N2 0.0219(8) 0.0180(8) 0.0336(11) 0.0018(7) 0.0007(7) 0.0067(7)
N3 0.0220(9) 0.0181(8) 0.0414(12) 0.0034(8) 0.0006(8) 0.0070(7)
C2 0.0177(9) 0.0183(9) 0.0271(11) 0.0008(8) 0.0032(8) 0.0077(7)
O1W 0.0261(10) 0.0400(12) 0.161(3) -0.0118(16) -0.0233(14) 0.0204(9)
C3 0.0182(9) 0.0170(9) 0.0237(11) 0.0024(8) 0.0020(8) 0.0065(7)
C7 0.0234(11) 0.0265(11) 0.0433(15) 0.0124(10) 0.0019(10) 0.0046(9)
C14 0.0374(14) 0.0370(13) 0.0439(16) 0.0159(12) 0.0026(12) 0.0188(11)
C1 0.0159(8) 0.0169(9) 0.0261(11) 0.0001(8) 0.0001(7) 0.0060(7)
C9 0.0332(13) 0.0190(11) 0.0545(18) 0.0019(11) -0.0091(12) 0.0039(10)
C4 0.0207(9) 0.0176(9) 0.0279(12) 0.0030(8) 0.0047(8) 0.0068(8)
C6 0.0203(10) 0.0186(9) 0.0417(14) 0.0086(9) 0.0011(9) 0.0053(8)
C12 0.0196(9) 0.0166(9) 0.0416(14) 0.0047(9) 0.0038(9) 0.0056(8)
C15 0.0362(13) 0.0341(13) 0.0376(15) 0.0084(11) 0.0053(11) 0.0143(11)
C10 0.0286(11) 0.0211(10) 0.0481(16) -0.0015(10) -0.0039(10) 0.0088(9)
C13 0.0312(12) 0.0303(12) 0.0470(16) 0.0084(11) 0.0044(11) 0.0173(10)
C11 0.0188(9) 0.0236(10) 0.0402(14) 0.0035(9) 0.0033(9) 0.0096(8)
C5 0.0227(10) 0.0187(9) 0.0355(13) 0.0081(9) 0.0086(9) 0.0058(8)
O7 0.102(3) 0.102(3) 0.063(3) 0.000 0.000 0.0509(13)
C8 0.0284(12) 0.0212(11) 0.0485(17) 0.0112(10) -0.0056(11) 0.0010(9)
C16 0.0274(11) 0.0287(11) 0.0369(14) 0.0028(10) 0.0041(10) 0.0113(9)
O5W 0.222(8) 0.295(10) 0.214(8) -0.124(7) -0.141(7) 0.114(7)
O6 0.187(10) 0.187(10) 0.38(3) 0.000 0.000 0.093(5)

loop_
_atom_type_symbol
_atom_type_description
_atom_type_scat_dispersion_real
_atom_type_scat_dispersion_imag
_atom_type_scat_source
C C 0.0033 0.0016 'International Tables Vol C Tables 4.2.6.8 and 6.1.1.4'
H H 0.0000 0.0000 'International Tables Vol C Tables 4.2.6.8 and 6.1.1.4'
N N 0.0061 0.0033 'International Tables Vol C Tables 4.2.6.8 and 6.1.1.4'
O O 0.0106 0.0060 'International Tables Vol C Tables 4.2.6.8 and 6.1.1.4'
Cl Cl 0.1484 0.1585 'International Tables Vol C Tables 4.2.6.8 and 6.1.1.4'
V V 0.3005 0.5294 'International Tables Vol C Tables 4.2.6.8 and 6.1.1.4'

loop_
_geom_angle_atom_site_label_1
_geom_angle_atom_site_label_2
_geom_angle_atom_site_label_3
_geom_angle
_geom_angle_site_symmetry_1
_geom_angle_site_symmetry_3
O2 V1 O1 103.96(8) . .
O2 V1 N3 94.61(8) . .
O1 V1 N3 160.92(7) . .
O2 V1 N2 93.88(9) . .
O1 V1 N2 84.51(7) . .
N3 V1 N2 89.94(8) . .
O2 V1 N1 164.22(8) . .
O1 V1 N1 87.17(6) . .
N3 V1 N1 73.76(7) . .
N2 V1 N1 75.83(7) . .
O2 V1 Cl1 100.48(7) . .
O1 V1 Cl1 93.67(5) . .
N3 V1 Cl1 87.15(6) . .
N2 V1 Cl1 165.52(6) . .
N1 V1 Cl1 89.75(5) . .
C1 O1 V1 135.19(13) . .
C11 N1 C4 111.25(17) . .
C11 N1 C5 109.14(17) . .
C4 N1 C5 109.14(18) . .
C11 N1 V1 110.91(15) . .
C4 N1 V1 110.83(13) . .
C5 N1 V1 105.37(13) . .
C16 N2 C12 118.5(2) . .
C16 N2 V1 121.18(16) . .
C12 N2 V1 120.04(17) . .
C10 N3 C6 119.4(2) . .
C10 N3 V1 121.82(18) . .
C6 N3 V1 118.47(15) . .
C3 C2 C1 121.36(19) 16_645 .
C2 C3 C1 119.16(18) 16_645 .
C2 C3 C4 120.32(19) 16_645 .
C1 C3 C4 120.23(18) . .
C6 C7 C8 118.0(3) . .
C15 C14 C13 118.8(2) . .
O1 C1 C2 118.19(19) . .
O1 C1 C3 122.33(18) . .
C2 C1 C3 119.47(18) . .
C8 C9 C10 118.7(3) . .
N1 C4 C3 113.74(19) . .
N3 C6 C7 121.8(2) . .
N3 C6 C5 116.18(19) . .
C7 C6 C5 122.1(2) . .
N2 C12 C13 121.9(2) . .
N2 C12 C11 117.1(2) . .
C13 C12 C11 120.9(2) . .
C14 C15 C16 118.6(3) . .
N3 C10 C9 122.1(3) . .
C12 C13 C14 119.4(2) . .
N1 C11 C12 112.60(18) . .
N1 C5 C6 108.6(2) . .
C9 C8 C7 120.0(2) . .
N2 C16 C15 122.6(2) . .
O1P O1P O1P 60.001(2) 3_765 2_645

loop_
_geom_bond_atom_site_label_1
_geom_bond_atom_site_label_2
_geom_bond_distance
_geom_bond_site_symmetry_2
V1 O2 1.6055(17) .
V1 O1 1.9122(15) .
V1 N3 2.1072(19) .
V1 N2 2.133(2) .
V1 N1 2.3046(19) .
V1 Cl1 2.3252(7) .
O1 C1 1.297(2) .
N1 C11 1.485(3) .
N1 C4 1.486(3) .
N1 C5 1.490(3) .
N2 C16 1.347(3) .
N2 C12 1.348(3) .
N3 C10 1.342(3) .
N3 C6 1.346(3) .
C2 C3 1.370(3) 16_645
C2 C1 1.429(3) .
C3 C2 1.370(3) 16_645
C3 C1 1.429(3) .
C3 C4 1.510(3) .
C7 C6 1.394(3) .
C7 C8 1.398(4) .
C14 C15 1.384(4) .
C14 C13 1.392(4) .
C9 C8 1.371(4) .
C9 C10 1.386(3) .
C6 C5 1.502(3) .
C12 C13 1.381(4) .
C12 C11 1.502(4) .
C15 C16 1.388(4) .
O2W O2A 0.958(13) .
O1P O1P 1.603(19) 3_765
O1P O1P 1.60(2) 2_645
